data_1503498
loop_
_publ_author_name
'Bartoli, Alexandra'
'Chouraqui, Ga\"elle'
'Parrain, Jean-Luc'

_publ_section_title
;
 Collective domino approach toward the core of molecules isolated from the
 genus Schisandra.
;
_journal_issue 1
_journal_name_full 'Organic letters'
_journal_page_first 122
_journal_page_last 125
_journal_paper_doi 10.1021/ol2029146
_journal_volume 14
_journal_year 2012
_chemical_compound_source 'synthesis as described'
_chemical_formula_moiety 'C15 H24 O3 Si1'
_chemical_formula_sum 'C15 H24 O3 Si'
_chemical_formula_weight 280.43
_chemical_name_systematic
;
 ?
;
_space_group_IT_number 148
_symmetry_cell_setting trigonal
_symmetry_Int_Tables_number 148
_symmetry_space_group_name_Hall '-R 3'
_symmetry_space_group_name_H-M 'R -3 :H'
_atom_sites_solution_hydrogens geom
_atom_sites_solution_primary direct
_atom_sites_solution_secondary difmap
_audit_conform_dict_location ftp://ftp.iucr.org/pub/cif_core.dic
_audit_conform_dict_name cif_core.dic
_audit_conform_dict_version 2.3
_audit_creation_date 2008-03-28T11:12:22-00:00
_audit_creation_method 'WinGX routine CIF_UPDATE'
_cell_angle_alpha 90
_cell_angle_beta 90
_cell_angle_gamma 120
_cell_formula_units_Z 18
_cell_length_a 30.0284(4)
_cell_length_b 30.0284(4)
_cell_length_c 9.5833(2)
_cell_measurement_reflns_used 18280
_cell_measurement_temperature 293(2)
_cell_measurement_theta_max 26.37
_cell_measurement_theta_min 1.36
_cell_measurement_wavelength 0.71073
_cell_volume 7483.6(2)
_computing_molecular_graphics 'Ortep-3 for Windows (Farrugia, 1997)'
_computing_publication_material 'WinGX publication routines (Farrugia, 1999)'
_computing_structure_refinement 'SHELXL-97 (Sheldrick, 1997)'
_computing_structure_solution 'SHELXS-86 (Sheldrick, 1986)'
_diffrn_ambient_temperature 293(2)
_diffrn_measured_fraction_theta_full 0.997
_diffrn_measured_fraction_theta_max 0.997
_diffrn_radiation_monochromator graphite
_diffrn_radiation_probe x-ray
_diffrn_radiation_type MoK\a
_diffrn_radiation_wavelength 0.71073
_diffrn_reflns_av_R_equivalents 0.057
_diffrn_reflns_av_unetI/netI 0.0318
_diffrn_reflns_limit_h_max 37
_diffrn_reflns_limit_h_min 0
_diffrn_reflns_limit_k_max 0
_diffrn_reflns_limit_k_min -31
_diffrn_reflns_limit_l_max 11
_diffrn_reflns_limit_l_min -11
_diffrn_reflns_number 3387
_diffrn_reflns_theta_full 26.37
_diffrn_reflns_theta_max 26.37
_diffrn_reflns_theta_min 1.36
_exptl_absorpt_coefficient_mu 0.143
_exptl_absorpt_correction_type none
_exptl_crystal_colour colorless
_exptl_crystal_density_diffrn 1.12
_exptl_crystal_density_method 'not measured'
_exptl_crystal_description prism
_exptl_crystal_F_000 2736
_exptl_crystal_size_max 0.4
_exptl_crystal_size_mid 0.3
_exptl_crystal_size_min 0.3
_refine_diff_density_max 0.419
_refine_diff_density_min -0.481
_refine_diff_density_rms 0.132
_refine_ls_extinction_method none
_refine_ls_goodness_of_fit_ref 1.166
_refine_ls_hydrogen_treatment constr
_refine_ls_matrix_type full
_refine_ls_number_parameters 177
_refine_ls_number_reflns 3387
_refine_ls_number_restraints 0
_refine_ls_restrained_S_all 1.166
_refine_ls_R_factor_all 0.0813
_refine_ls_R_factor_gt 0.0516
_refine_ls_shift/su_max 0.001
_refine_ls_shift/su_mean 0
_refine_ls_structure_factor_coef Fsqd
_refine_ls_weighting_details 'calc w=1/[\s^2^(Fo^2^)+(0.1141P)^2^+1.9052P] where P=(Fo^2^+2Fc^2^)/3'
_refine_ls_weighting_scheme calc
_refine_ls_wR_factor_gt 0.1527
_refine_ls_wR_factor_ref 0.1925
_reflns_number_gt 2487
_reflns_number_total 3387
_reflns_threshold_expression >2sigma(I)
_cod_data_source_file ol2029146_si_002.cif
_cod_data_source_block gc204
_cod_original_sg_symbol_H-M 'R -3'
_cod_database_code 1503498

loop_
_symmetry_equiv_pos_as_xyz
'x, y, z'
'-y, x-y, z'
'-x+y, -x, z'
'x+2/3, y+1/3, z+1/3'
'-y+2/3, x-y+1/3, z+1/3'
'-x+y+2/3, -x+1/3, z+1/3'
'x+1/3, y+2/3, z+2/3'
'-y+1/3, x-y+2/3, z+2/3'
'-x+y+1/3, -x+2/3, z+2/3'
'-x, -y, -z'
'y, -x+y, -z'
'x-y, x, -z'
'-x+2/3, -y+1/3, -z+1/3'
'y+2/3, -x+y+1/3, -z+1/3'
'x-y+2/3, x+1/3, -z+1/3'
'-x+1/3, -y+2/3, -z+2/3'
'y+1/3, -x+y+2/3, -z+2/3'
'x-y+1/3, x+2/3, -z+2/3'

loop_
_atom_site_label
_atom_site_type_symbol
_atom_site_fract_x
_atom_site_fract_y
_atom_site_fract_z
_atom_site_U_iso_or_equiv
_atom_site_adp_type
_atom_site_occupancy
_atom_site_symmetry_multiplicity
_atom_site_calc_flag
_atom_site_refinement_flags
C1 C 0.53840(7) 0.16302(7) 0.4548(2) 0.0339(4) Uani 1 1 d .
C2 C 0.51052(8) 0.18136(7) 0.5492(2) 0.0403(5) Uani 1 1 d .
H2 H 0.4788 0.1778 0.51 0.048 Uiso 1 1 calc R
C3 C 0.54014(9) 0.22802(9) 0.6437(3) 0.0516(6) Uani 1 1 d .
H3A H 0.5306 0.2535 0.6193 0.062 Uiso 1 1 calc R
H3B H 0.5293 0.2175 0.7392 0.062 Uiso 1 1 calc R
C4 C 0.59822(9) 0.25336(10) 0.6376(3) 0.0579(7) Uani 1 1 d .
H4A H 0.6123 0.2692 0.7271 0.069 Uiso 1 1 calc R
H4B H 0.611 0.2804 0.568 0.069 Uiso 1 1 calc R
C5 C 0.61748(9) 0.21655(9) 0.6026(3) 0.0507(6) Uani 1 1 d .
H5A H 0.6067 0.1905 0.6746 0.061 Uiso 1 1 calc R
H5B H 0.6548 0.2352 0.5999 0.061 Uiso 1 1 calc R
C6 C 0.59663(7) 0.19091(7) 0.4623(2) 0.0370(5) Uani 1 1 d .
H6 H 0.6087 0.1666 0.4429 0.044 Uiso 1 1 calc R
C7 C 0.50825(8) 0.13154(7) 0.5826(2) 0.0406(5) Uani 1 1 d .
H7 H 0.529 0.1322 0.6623 0.049 Uiso 1 1 calc R
C8 C 0.51722(8) 0.14112(7) 0.3194(2) 0.0388(5) Uani 1 1 d .
C9 C 0.50021(9) 0.12063(9) 0.2093(2) 0.0502(6) Uani 1 1 d .
C10 C 0.44866(13) 0.11931(14) -0.0593(3) 0.0812(9) Uani 1 1 d .
H10A H 0.4261 0.1265 -0.0054 0.122 Uiso 1 1 calc R
H10B H 0.4305 0.0989 -0.139 0.122 Uiso 1 1 calc R
H10C H 0.4777 0.151 -0.09 0.122 Uiso 1 1 calc R
C11 C 0.41694(15) 0.02034(12) 0.1026(4) 0.0993(12) Uani 1 1 d .
H11A H 0.4295 0.0027 0.1598 0.149 Uiso 1 1 calc R
H11B H 0.4007 0.0002 0.0209 0.149 Uiso 1 1 calc R
H11C H 0.3925 0.0254 0.1544 0.149 Uiso 1 1 calc R
C12 C 0.52127(12) 0.07595(13) -0.0445(3) 0.0762(8) Uani 1 1 d .
H12A H 0.548 0.109 -0.0755 0.114 Uiso 1 1 calc R
H12B H 0.506 0.0539 -0.1237 0.114 Uiso 1 1 calc R
H12C H 0.5355 0.0611 0.0169 0.114 Uiso 1 1 calc R
C13 C 0.45907(9) 0.08247(8) 0.5606(2) 0.0488(6) Uani 1 1 d .
C14 C 0.41708(12) -0.00742(10) 0.5984(4) 0.0886(11) Uani 1 1 d .
H14A H 0.3911 -0.0106 0.6641 0.106 Uiso 1 1 calc R
H14B H 0.403 -0.0122 0.5049 0.106 Uiso 1 1 calc R
C15 C 0.43129(16) -0.04583(12) 0.6274(5) 0.1148(14) Uani 1 1 d .
H15A H 0.4584 -0.0412 0.5656 0.172 Uiso 1 1 calc R
H15B H 0.402 -0.0795 0.6139 0.172 Uiso 1 1 calc R
H15C H 0.4429 -0.0424 0.7223 0.172 Uiso 1 1 calc R
O1 O 0.61410(5) 0.22901(6) 0.35423(16) 0.0459(4) Uani 1 1 d .
H1 H 0.6456 0.2439 0.35 0.069 Uiso 1 1 calc R
O2 O 0.42125(7) 0.07823(8) 0.5080(3) 0.0799(7) Uani 1 1 d .
O3 O 0.46284(7) 0.04337(6) 0.6105(2) 0.0650(5) Uani 1 1 d .
Si1 Si 0.47136(3) 0.08351(2) 0.04980(7) 0.0528(3) Uani 1 1 d .

loop_
_atom_site_aniso_label
_atom_site_aniso_U_11
_atom_site_aniso_U_22
_atom_site_aniso_U_33
_atom_site_aniso_U_23
_atom_site_aniso_U_13
_atom_site_aniso_U_12
C1 0.0347(9) 0.0332(9) 0.0329(10) 0.0017(7) 0.0008(8) 0.0163(8)
C2 0.0379(10) 0.0417(11) 0.0407(12) -0.0006(9) 0.0050(8) 0.0193(9)
C3 0.0596(14) 0.0475(12) 0.0464(14) -0.0051(10) 0.0080(10) 0.0257(11)
C4 0.0571(14) 0.0534(14) 0.0552(15) -0.0180(11) -0.0104(11) 0.0216(12)
C5 0.0435(12) 0.0486(12) 0.0520(14) 0.0011(10) -0.0122(10) 0.0170(10)
C6 0.0360(10) 0.0351(10) 0.0424(12) 0.0039(8) 0.0012(8) 0.0197(8)
C7 0.0413(11) 0.0374(11) 0.0331(11) 0.0044(8) 0.0009(8) 0.0121(9)
C8 0.0416(11) 0.0367(10) 0.0372(11) 0.0019(8) 0.0000(8) 0.0190(9)
C9 0.0578(13) 0.0486(12) 0.0422(13) -0.0012(10) -0.0038(10) 0.0251(11)
C10 0.085(2) 0.107(2) 0.0546(18) -0.0025(16) -0.0138(15) 0.0505(19)
C11 0.094(2) 0.0598(18) 0.098(3) -0.0091(17) 0.016(2) 0.0034(17)
C12 0.083(2) 0.086(2) 0.0588(17) -0.0188(15) -0.0091(14) 0.0413(17)
C13 0.0454(12) 0.0446(12) 0.0420(13) 0.0065(9) 0.0033(9) 0.0116(10)
C14 0.0674(18) 0.0415(15) 0.124(3) 0.0092(16) -0.0045(18) 0.0026(13)
C15 0.101(3) 0.0423(16) 0.176(4) 0.008(2) 0.014(3) 0.0174(17)
O1 0.0382(8) 0.0472(8) 0.0510(10) 0.0134(7) 0.0087(6) 0.0205(7)
O2 0.0483(10) 0.0640(12) 0.1044(17) 0.0154(11) -0.0156(10) 0.0109(9)
O3 0.0585(10) 0.0358(9) 0.0817(13) 0.0085(8) -0.0069(9) 0.0093(7)
Si1 0.0583(4) 0.0471(4) 0.0391(4) -0.0067(3) -0.0059(3) 0.0159(3)

loop_
_atom_type_symbol
_atom_type_description
_atom_type_scat_dispersion_real
_atom_type_scat_dispersion_imag
_atom_type_scat_source
C C 0.0033 0.0016 'International Tables Vol C Tables 4.2.6.8 and 6.1.1.4'
H H 0 0 'International Tables Vol C Tables 4.2.6.8 and 6.1.1.4'
O O 0.0106 0.006 'International Tables Vol C Tables 4.2.6.8 and 6.1.1.4'
Si Si 0.0817 0.0704 'International Tables Vol C Tables 4.2.6.8 and 6.1.1.4'

loop_
_geom_angle_atom_site_label_1
_geom_angle_atom_site_label_2
_geom_angle_atom_site_label_3
_geom_angle
C8 C1 C2 120.22(17)
C8 C1 C6 114.60(16)
C2 C1 C6 117.79(16)
C8 C1 C7 116.40(16)
C2 C1 C7 58.89(13)
C6 C1 C7 117.68(16)
C7 C2 C1 61.35(13)
C7 C2 C3 120.33(19)
C1 C2 C3 121.00(17)
C4 C3 C2 115.73(18)
C3 C4 C5 113.87(19)
C4 C5 C6 110.70(18)
O1 C6 C1 105.50(15)
O1 C6 C5 109.94(17)
C1 C6 C5 113.02(17)
C13 C7 C2 119.03(19)
C13 C7 C1 118.96(17)
C2 C7 C1 59.77(12)
C9 C8 C1 176.0(2)
C8 C9 Si1 174.6(2)
O2 C13 O3 123.9(2)
O2 C13 C7 125.9(2)
O3 C13 C7 110.1(2)
C15 C14 O3 108.6(3)
C13 O3 C14 116.4(2)
C9 Si1 C11 107.56(15)
C9 Si1 C10 108.44(13)
C11 Si1 C10 110.85(19)
C9 Si1 C12 108.34(12)
C11 Si1 C12 111.12(17)
C10 Si1 C12 110.40(16)

loop_
_geom_bond_atom_site_label_1
_geom_bond_atom_site_label_2
_geom_bond_distance
C1 C8 1.450(3)
C1 C2 1.511(3)
C1 C6 1.516(3)
C1 C7 1.535(3)
C2 C7 1.498(3)
C2 C3 1.526(3)
C3 C4 1.516(3)
C4 C5 1.519(3)
C5 C6 1.520(3)
C6 O1 1.434(2)
C7 C13 1.490(3)
C8 C9 1.199(3)
C9 Si1 1.834(2)
C10 Si1 1.856(3)
C11 Si1 1.851(3)
C12 Si1 1.859(3)
C13 O2 1.190(3)
C13 O3 1.324(3)
C14 C15 1.443(5)
C14 O3 1.460(3)
